data_1549301
loop_
_publ_author_name
'Rottsch\"afer, Dennis'
'Neumann, Beate'
'Stammler, Hans-Georg'
'Andrada, Diego M.'
'Ghadwal, Rajendra S.'

_publ_section_title
;
 Kekul\'e diradicaloids derived from a classical N-heterocyclic carbene.
;
_journal_issue 22
_journal_name_full 'Chemical science'
_journal_page_first 4970
_journal_page_last 4976
_journal_paper_doi 10.1039/c8sc01209a
_journal_volume 9
_journal_year 2018
_chemical_formula_moiety 'C60 H80 N4'
_chemical_formula_sum 'C60 H80 N4'
_chemical_formula_weight 857.28
_space_group_crystal_system triclinic
_space_group_IT_number 2
_space_group_name_Hall '-P 1'
_space_group_name_H-M_alt 'P -1'
_symmetry_space_group_name_Hall '-P 1'
_symmetry_space_group_name_H-M 'P -1'
_atom_sites_solution_hydrogens geom
_atom_sites_solution_primary dual
_audit_creation_date 2017-11-17
_audit_creation_method
;
Olex2 1.2
(compiled 2017.08.10 svn.r3458 for OlexSys, GUI svn.r5381)
;
_audit_update_record
;
2018-02-28 deposited with the CCDC.
2018-04-23 downloaded from the CCDC.
;
_cell_angle_alpha 97.968(3)
_cell_angle_beta 90.283(3)
_cell_angle_gamma 110.092(4)
_cell_formula_units_Z 2
_cell_length_a 10.4185(5)
_cell_length_b 10.5244(5)
_cell_length_c 25.1966(7)
_cell_measurement_reflns_used 13860
_cell_measurement_temperature 100.01(10)
_cell_measurement_theta_max 72.3920
_cell_measurement_theta_min 4.5030
_cell_volume 2565.5(2)
_computing_cell_refinement 'CrysAlisPro 1.171.39.15e (Rigaku OD, 2015)'
_computing_data_collection 'CrysAlisPro 1.171.39.15e (Rigaku OD, 2015)'
_computing_data_reduction 'CrysAlisPro 1.171.39.15e (Rigaku OD, 2015)'
_computing_molecular_graphics 'Olex2 (Dolomanov et al., 2009)'
_computing_publication_material 'Olex2 (Dolomanov et al., 2009)'
_computing_structure_refinement 'ShelXL (Sheldrick, 2015)'
_computing_structure_solution 'ShelXT (Sheldrick, 2015)'
_diffrn_ambient_environment N~2~
_diffrn_ambient_temperature 100.01(10)
_diffrn_detector 'CCD plate'
_diffrn_detector_area_resol_mean 5.3114
_diffrn_detector_type Atlas
_diffrn_measured_fraction_theta_full 0.969
_diffrn_measured_fraction_theta_max 0.971
_diffrn_measurement_details
;
List of Runs (angles in degrees, time in seconds):

  # Type    Start    End  Width  t~exp~   \w     \q     \k     \f   Frames
#--------------------------------------------------------------------------
  1  \w     21.00  84.00   1.00   10.57    --    0.00  57.00 150.00   63
  2  \w    -91.00 -58.00   1.00   10.57    --    0.00 -77.00-180.00   33
  3  \w     18.00  69.00   1.00   10.57    --    0.00  57.00 -90.00   51
  4  \w    -33.00  13.00   1.00   10.57    --    0.00  57.00 -90.00   46
  5  \w    -16.00  45.00   1.00   10.57    --    0.00  57.00   0.00   61
  6  \w    -47.00  35.00   1.00   10.57    --    0.00 -77.00-180.00   82
  7  \w    -37.00   5.00   1.00   10.57    --    0.00  57.00 150.00   42
  8  \w    -57.00 -20.00   1.00   42.28    --  -59.50 -77.00  60.00   37
  9  \w    -60.00 -20.00   1.00   42.28    --  -59.50 -77.00 -90.00   40
 10  \w   -147.00 -20.00   1.00   42.28    --  -59.50 -77.00   0.00  127
 11  \w   -151.00 -21.00   1.00   42.28    --  -59.50 -77.00 120.00  130
 12  \w   -130.00 -51.00   1.00   42.28    --  -59.50 -77.00 -60.00   79
 13  \w   -112.00 -62.00   1.00   42.28    --  -59.50 -77.00  60.00   50
 14  \w   -121.00 -57.00   1.00   42.28    --  -59.50 -77.00 150.00   64
 15  \w    -47.00 -20.00   1.00   42.28    --  -59.50 -77.00 -60.00   27
 16  \w    -94.00 -11.00   1.00   42.28    --  -59.50 125.00   0.00   83
 17  \w    -89.00  -2.00   1.00   42.28    --  -59.50 125.00 150.00   87
 18  \w    -48.00 -20.00   1.00   42.28    --  -59.50 -77.00-180.00   28
 19  \w   -101.00 -20.00   1.00   42.28    --  -59.50 -77.00  30.00   81
 20  \w    -59.00 -20.00   1.00   42.28    --  -59.50 -77.00  90.00   39
 21  \w   -150.00 -58.00   1.00   42.28    --  -59.50 -77.00-150.00   92
 22  \w    -56.00 -20.00   1.00   42.28    --  -59.50 -77.00 150.00   36
 23  \w    -54.00 -20.00   1.00   42.28    --  -59.50 -77.00-150.00   34
 24  \w   -129.00 -72.00   1.00   42.28    --  -59.50 -77.00 -90.00   57
 25  \w     23.00  68.00   1.00   42.28    --   59.50-125.00 150.00   45
 26  \w    110.00 143.00   1.00   42.28    --   59.50 125.00 120.00   33
 27  \w    108.00 139.00   1.00   42.28    --   59.50 125.00  30.00   31
 28  \w     90.00 122.00   1.00   42.28    --   59.50-125.00 150.00   32
 29  \w     94.00 143.00   1.00   42.28    --   59.50 125.00  60.00   49
 30  \w     82.00 108.00   1.00    5.00    --  119.00  63.00   0.00   26
 31  \w     82.00 110.00   1.00    5.00    --  119.00  63.00-120.00   28
 32  \w     34.00 113.00   1.00    5.00    --  119.00-111.00 -30.00   79
 33  \w     82.00 170.00   1.00    5.00    --  119.00  63.00  90.00   88
 34  \w     81.00 177.00   1.00    5.00    --  119.00  77.00 120.00   96
 35  \w     80.00 178.00   1.00    5.00    --  119.00  77.00 -30.00   98
 36  \w     81.00 126.00   1.00    5.00    --  119.00  66.00  35.68   45
 37  \w     80.00 177.00   1.00    5.00    --  119.00  77.00   0.00   97
 38  \w     80.00 178.00   1.00    5.00    --  119.00  77.00 -60.00   98
 39  \w     33.00 116.00   1.00    5.00    --  119.00-111.00 150.00   83
 40  \w     80.00 107.00   1.00    5.00    --  119.00  77.00  30.00   27
 41  \w    110.00 176.00   1.00    5.00    --  119.00  77.00 150.00   66
 42  \w     82.00 109.00   1.00    5.00    --  119.00  63.00 -60.00   27
 43  \w     81.00 109.00   1.00    5.00    --  119.00  66.00-137.16   28
 44  \w     83.00 111.00   1.00    5.00    --  119.00  56.00-129.64   28
 45  \w     80.00 107.00   1.00    5.00    --  119.00  77.00 150.00   27
 46  \w     82.00 109.00   1.00    5.00    --  119.00  63.00 -30.00   27
 47  \w     83.00 110.00   1.00    5.00    --  119.00  50.00-150.00   27
 48  \w     83.00 109.00   1.00    5.00    --  119.00  63.00 -90.00   26
 49  \w     81.00 107.00   1.00    5.00    --  119.00  77.00 -90.00   26
 50  \w     82.00 109.00   1.00    5.00    --  119.00  63.00  30.00   27
 51  \w     30.00 158.00   1.00    5.00    --  119.00 -77.00 -30.00  128
 52  \w     84.00 111.00   1.00    5.00    --  119.00  63.00-180.00   27
 53  \w     80.00 178.00   1.00    5.00    --  119.00  77.00-180.00   98
 54  \w     83.00 114.00   1.00    5.00    --  119.00  50.00  90.00   31
 55  \w     82.00 109.00   1.00    5.00    --  119.00  63.00 150.00   27
 56  \w     83.00 108.00   1.00    5.00    --  119.00  63.00 120.00   25
 57  \w    117.00 176.00   1.00    5.00    --  119.00  63.00-150.00   59
 58  \w     43.00 157.00   1.00    5.00    --  119.00 -77.00 150.00  114
 59  \w     82.00 109.00   1.00    5.00    --  119.00  59.00 112.11   27
 60  \w     82.00 110.00   1.00    5.00    --  119.00  63.00-150.00   28
 61  \w     64.00 115.00   1.00    5.00    --  119.00-111.00-120.00   51
 62  \w     90.00 115.00   1.00    5.00    --  119.00-111.00  60.00   25
 63  \w     82.00 161.00   1.00    5.00    --  119.00  63.00  60.00   79
 64  \w     80.00 155.00   1.00    5.00    --  119.00  77.00-120.00   75
 65  \w     54.00  81.00   1.00    5.00    --  119.00-111.00  60.00   27
 66  \w    128.00 163.00   1.00    5.00    --  119.00  66.00  35.68   35
 67  \w     82.00 107.00   1.00    5.00    --  119.00  66.00 126.96   25
 68  \w     82.00 109.00   1.00    5.00    --  119.00  60.00 178.42   27
 69  \w     83.00 175.00   1.00    5.00    --  119.00  60.00 -80.22   92
;
_diffrn_measurement_device 'four-circle diffractometer'
_diffrn_measurement_device_type 'SuperNova, Dual, Cu at home/near, Atlas'
_diffrn_measurement_method '\w scans'
_diffrn_orient_matrix_type 'CrysAlisPro convention (1999,Acta A55,543-557)'
_diffrn_orient_matrix_UB_11 -0.1008393000
_diffrn_orient_matrix_UB_12 0.0008290000
_diffrn_orient_matrix_UB_13 -0.0447645000
_diffrn_orient_matrix_UB_21 0.0839591000
_diffrn_orient_matrix_UB_22 0.1510127000
_diffrn_orient_matrix_UB_23 -0.0028516000
_diffrn_orient_matrix_UB_31 0.0874787000
_diffrn_orient_matrix_UB_32 -0.0452060000
_diffrn_orient_matrix_UB_33 -0.0425649000
_diffrn_radiation_monochromator mirror
_diffrn_radiation_probe x-ray
_diffrn_radiation_type CuK\a
_diffrn_radiation_wavelength 1.54184
_diffrn_reflns_av_R_equivalents 0.0436
_diffrn_reflns_av_unetI/netI 0.0344
_diffrn_reflns_Laue_measured_fraction_full 0.969
_diffrn_reflns_Laue_measured_fraction_max 0.971
_diffrn_reflns_limit_h_max 12
_diffrn_reflns_limit_h_min -12
_diffrn_reflns_limit_k_max 12
_diffrn_reflns_limit_k_min -12
_diffrn_reflns_limit_l_max 31
_diffrn_reflns_limit_l_min -31
_diffrn_reflns_number 37630
_diffrn_reflns_point_group_measured_fraction_full 0.969
_diffrn_reflns_point_group_measured_fraction_max 0.971
_diffrn_reflns_theta_full 67.684
_diffrn_reflns_theta_max 72.128
_diffrn_reflns_theta_min 3.548
_diffrn_source 'micro-focus sealed X-ray tube'
_diffrn_source_type 'SuperNova (Cu) X-ray Source'
_exptl_absorpt_coefficient_mu 0.479
_exptl_absorpt_correction_T_max 1.000
_exptl_absorpt_correction_T_min 0.762
_exptl_absorpt_correction_type gaussian
_exptl_absorpt_process_details
;
CrysAlisPro 1.171.39.15e (Rigaku Oxford Diffraction, 2015)
Numerical absorption correction based on gaussian integration over
            a multifaceted crystal model
Empirical absorption correction using spherical harmonics,
 implemented in SCALE3 ABSPACK scaling algorithm.
;
_exptl_crystal_colour 'clear yellow'
_exptl_crystal_colour_lustre clear
_exptl_crystal_colour_primary yellow
_exptl_crystal_density_diffrn 1.110
_exptl_crystal_description rhomb
_exptl_crystal_F_000 936
_exptl_crystal_size_max 0.21
_exptl_crystal_size_mid 0.133
_exptl_crystal_size_min 0.037
_refine_diff_density_max 0.356
_refine_diff_density_min -0.318
_refine_diff_density_rms 0.073
_refine_ls_extinction_method none
_refine_ls_goodness_of_fit_ref 1.068
_refine_ls_hydrogen_treatment constr
_refine_ls_matrix_type full
_refine_ls_number_parameters 593
_refine_ls_number_reflns 9804
_refine_ls_number_restraints 0
_refine_ls_restrained_S_all 1.068
_refine_ls_R_factor_all 0.0881
_refine_ls_R_factor_gt 0.0716
_refine_ls_shift/su_max 0.000
_refine_ls_shift/su_mean 0.000
_refine_ls_structure_factor_coef Fsqd
_refine_ls_weighting_details 'w=1/[\s^2^(Fo^2^)+(0.1194P)^2^+1.8830P] where P=(Fo^2^+2Fc^2^)/3'
_refine_ls_weighting_scheme calc
_refine_ls_wR_factor_gt 0.2049
_refine_ls_wR_factor_ref 0.2208
_reflns_Friedel_coverage 0.000
_reflns_number_gt 7686
_reflns_number_total 9804
_reflns_threshold_expression 'I > 2\s(I)'
_cod_data_source_file c8sc01209a2.cif
_cod_data_source_block rottschaefer54
_cod_depositor_comments 'Adding full bibliography for 1549300--1549303.cif.'
_cod_original_cell_volume 2565.45(19)
_cod_database_code 1549301
_shelx_shelxl_version_number 2016/6
_chemical_oxdiff_formula 'C60 H80 N4'
_shelx_space_group_comment
;
The symmetry employed for this shelxl refinement is uniquely defined
by the following loop, which should always be used as a source of
symmetry information in preference to the above space-group names.
They are only intended as comments.
;
_reflns_odcompleteness_completeness 97.16
_reflns_odcompleteness_iscentric 1
_reflns_odcompleteness_theta 71.98
_olex2_refinement_description
;
1. Fixed Uiso
 At 1.2 times of:
  All C(H) groups, All C(H,H) groups
 At 1.5 times of:
  All C(H,H,H) groups
2.a Ternary CH refined with riding coordinates:
 C10(H10), C13(H13), C22(H22), C25(H25), C40(H40), C43(H43), C52(H52), C55(H55)
2.b Secondary CH2 refined with riding coordinates:
 C2(H2A,H2B), C3(H3A,H3B), C32(H32A,H32B), C33(H33A,H33B)
2.c Aromatic/amide H refined with riding coordinates:
 C6(H6), C7(H7), C8(H8), C18(H18), C19(H19), C20(H20), C29(H29), C30(H30),
 C36(H36), C37(H37), C38(H38), C48(H48), C49(H49), C50(H50), C59(H59), C60(H60)
2.d Idealised Me refined as rotating group:
 C11(H11A,H11B,H11C), C12(H12A,H12B,H12C), C14(H14A,H14B,H14C), C15(H15A,H15B,
 H15C), C23(H23A,H23B,H23C), C24(H24A,H24B,H24C), C26(H26A,H26B,H26C), C27(H27A,
 H27B,H27C), C41(H41A,H41B,H41C), C42(H42A,H42B,H42C), C44(H44A,H44B,H44C),
 C45(H45A,H45B,H45C), C53(H53A,H53B,H53C), C54(H54A,H54B,H54C), C56(H56A,H56B,
 H56C), C57(H57A,H57B,H57C)
;
_olex2_date_sample_data_collection 2017-11-15
_olex2_submission_special_instructions 'No special instructions were received'
_oxdiff_exptl_absorpt_empirical_details
;
Empirical correction (ABSPACK) includes:
- Absorption correction using spherical harmonics
- Frame scaling
- Detector area scaling
;
_oxdiff_exptl_absorpt_empirical_full_max 1.534
_oxdiff_exptl_absorpt_empirical_full_min 0.728

loop_
_space_group_symop_operation_xyz
'x, y, z'
'-x, -y, -z'

loop_
_atom_site_label
_atom_site_type_symbol
_atom_site_fract_x
_atom_site_fract_y
_atom_site_fract_z
_atom_site_U_iso_or_equiv
_atom_site_adp_type
_atom_site_occupancy
_atom_site_site_symmetry_order
_atom_site_calc_flag
_atom_site_refinement_flags_posn
N1 N 0.1559(2) 0.61566(19) 0.14380(7) 0.0261(4) Uani 1 1 d .
N2 N 0.0486(2) 0.76176(19) 0.12617(7) 0.0266(4) Uani 1 1 d .
N3 N 0.6487(2) 0.8460(2) 0.37957(8) 0.0289(4) Uani 1 1 d .
N4 N 0.4940(2) 0.9282(2) 0.34684(8) 0.0293(4) Uani 1 1 d .
C1 C 0.0782(2) 0.6457(2) 0.10477(9) 0.0246(5) Uani 1 1 d .
C2 C 0.1960(3) 0.7287(2) 0.18920(9) 0.0297(5) Uani 1 1 d .
H2A H 0.288705 0.790417 0.186586 0.036 Uiso 1 1 calc R
H2B H 0.189412 0.694212 0.223218 0.036 Uiso 1 1 calc R
C3 C 0.0928(3) 0.7998(2) 0.18342(9) 0.0307(5) Uani 1 1 d .
H3A H 0.016332 0.767103 0.205789 0.037 Uiso 1 1 calc R
H3B H 0.135208 0.898191 0.192904 0.037 Uiso 1 1 calc R
C4 C 0.1303(2) 0.4808(2) 0.15732(9) 0.0262(5) Uani 1 1 d .
C5 C 0.0021(2) 0.4038(2) 0.17449(9) 0.0288(5) Uani 1 1 d .
C6 C -0.0100(3) 0.2827(2) 0.19357(10) 0.0312(5) Uani 1 1 d .
H6 H -0.093329 0.231642 0.205754 0.037 Uiso 1 1 calc R
C7 C 0.0990(3) 0.2361(2) 0.19490(10) 0.0335(6) Uani 1 1 d .
H7 H 0.088537 0.154916 0.207983 0.040 Uiso 1 1 calc R
C8 C 0.2232(3) 0.3105(2) 0.17675(10) 0.0318(5) Uani 1 1 d .
H8 H 0.295729 0.278156 0.177205 0.038 Uiso 1 1 calc R
C9 C 0.2414(2) 0.4335(2) 0.15773(9) 0.0284(5) Uani 1 1 d .
C10 C -0.1231(2) 0.4481(3) 0.17431(10) 0.0308(5) Uani 1 1 d .
H10 H -0.096345 0.535555 0.160466 0.037 Uiso 1 1 calc R
C11 C -0.2391(3) 0.3440(3) 0.13657(13) 0.0459(7) Uani 1 1 d .
H11A H -0.206497 0.332456 0.101290 0.069 Uiso 1 1 calc GR
H11B H -0.314240 0.376715 0.135005 0.069 Uiso 1 1 calc GR
H11C H -0.269042 0.257866 0.149805 0.069 Uiso 1 1 calc GR
C12 C -0.1710(3) 0.4706(3) 0.23080(11) 0.0404(6) Uani 1 1 d .
H12A H -0.199626 0.385783 0.245065 0.061 Uiso 1 1 calc GR
H12B H -0.246361 0.503006 0.229510 0.061 Uiso 1 1 calc GR
H12C H -0.097062 0.537087 0.253384 0.061 Uiso 1 1 calc GR
C13 C 0.3809(2) 0.5120(2) 0.13859(10) 0.0309(5) Uani 1 1 d .
H13 H 0.374847 0.593022 0.125269 0.037 Uiso 1 1 calc R
C14 C 0.4251(3) 0.4271(3) 0.09307(11) 0.0373(6) Uani 1 1 d .
H14A H 0.512361 0.480919 0.081801 0.056 Uiso 1 1 calc GR
H14B H 0.358479 0.399666 0.063382 0.056 Uiso 1 1 calc GR
H14C H 0.432185 0.347306 0.105381 0.056 Uiso 1 1 calc GR
C15 C 0.4888(3) 0.5602(3) 0.18562(11) 0.0383(6) Uani 1 1 d .
H15A H 0.496586 0.482214 0.199208 0.057 Uiso 1 1 calc GR
H15B H 0.461797 0.616062 0.213591 0.057 Uiso 1 1 calc GR
H15C H 0.575565 0.612676 0.173497 0.057 Uiso 1 1 calc GR
C16 C 0.0536(2) 0.8727(2) 0.09776(9) 0.0262(5) Uani 1 1 d .
C17 C 0.1752(2) 0.9467(2) 0.07503(9) 0.0279(5) Uani 1 1 d .
C18 C 0.1776(3) 1.0624(2) 0.05348(9) 0.0301(5) Uani 1 1 d .
H18 H 0.255731 1.111141 0.037381 0.036 Uiso 1 1 calc R
C19 C 0.0672(3) 1.1069(2) 0.05534(10) 0.0316(5) Uani 1 1 d .
H19 H 0.072553 1.186156 0.041720 0.038 Uiso 1 1 calc R
C20 C -0.0512(3) 1.0328(2) 0.07758(10) 0.0299(5) Uani 1 1 d .
H20 H -0.125618 1.062544 0.078538 0.036 Uiso 1 1 calc R
C21 C -0.0608(2) 0.9145(2) 0.09857(9) 0.0262(5) Uani 1 1 d .
C22 C 0.3021(2) 0.9053(2) 0.07314(10) 0.0313(5) Uani 1 1 d .
H22 H 0.286055 0.830325 0.094256 0.038 Uiso 1 1 calc R
C23 C 0.3251(3) 0.8522(3) 0.01562(11) 0.0389(6) Uani 1 1 d .
H23A H 0.245214 0.776758 0.000992 0.058 Uiso 1 1 calc GR
H23B H 0.402527 0.822494 0.015691 0.058 Uiso 1 1 calc GR
H23C H 0.342168 0.924178 -0.005914 0.058 Uiso 1 1 calc GR
C24 C 0.4293(3) 1.0238(3) 0.09861(12) 0.0395(6) Uani 1 1 d .
H24A H 0.451145 1.096412 0.077223 0.059 Uiso 1 1 calc GR
H24B H 0.505082 0.992127 0.100346 0.059 Uiso 1 1 calc GR
H24C H 0.411168 1.057057 0.134191 0.059 Uiso 1 1 calc GR
C25 C -0.1945(2) 0.8335(2) 0.12151(10) 0.0304(5) Uani 1 1 d .
H25 H -0.186162 0.748386 0.129937 0.036 Uiso 1 1 calc R
C26 C -0.3158(3) 0.7955(3) 0.08050(11) 0.0377(6) Uani 1 1 d .
H26A H -0.325790 0.877372 0.071475 0.057 Uiso 1 1 calc GR
H26B H -0.397934 0.742642 0.095633 0.057 Uiso 1 1 calc GR
H26C H -0.299658 0.742546 0.048725 0.057 Uiso 1 1 calc GR
C27 C -0.2217(3) 0.9118(3) 0.17328(11) 0.0419(6) Uani 1 1 d .
H27A H -0.145757 0.934129 0.198845 0.063 Uiso 1 1 calc GR
H27B H -0.303478 0.856046 0.187749 0.063 Uiso 1 1 calc GR
H27C H -0.233048 0.994433 0.165824 0.063 Uiso 1 1 calc GR
C28 C 0.0387(2) 0.5737(2) 0.05399(9) 0.0253(5) Uani 1 1 d .
C29 C 0.0972(2) 0.4735(2) 0.03073(9) 0.0268(5) Uani 1 1 d .
H29 H 0.161385 0.455360 0.051308 0.032 Uiso 1 1 calc R
C30 C -0.0620(2) 0.5945(2) 0.01966(9) 0.0265(5) Uani 1 1 d .
H30 H -0.103816 0.656692 0.032761 0.032 Uiso 1 1 calc R
C31 C 0.5545(2) 0.9119(2) 0.39420(10) 0.0282(5) Uani 1 1 d .
C32 C 0.6341(3) 0.7993(3) 0.32124(10) 0.0354(6) Uani 1 1 d .
H32A H 0.577812 0.703309 0.312939 0.042 Uiso 1 1 calc R
H32B H 0.722624 0.813116 0.306251 0.042 Uiso 1 1 calc R
C33 C 0.5644(3) 0.8900(3) 0.30028(10) 0.0335(5) Uani 1 1 d .
H33A H 0.631081 0.970122 0.289012 0.040 Uiso 1 1 calc R
H33B H 0.499700 0.840052 0.270347 0.040 Uiso 1 1 calc R
C34 C 0.7832(2) 0.8845(2) 0.40471(9) 0.0274(5) Uani 1 1 d .
C35 C 0.8787(2) 1.0183(3) 0.40677(9) 0.0304(5) Uani 1 1 d .
C36 C 1.0119(3) 1.0445(3) 0.42714(10) 0.0331(5) Uani 1 1 d .
H36 H 1.076193 1.132200 0.428994 0.040 Uiso 1 1 calc R
C37 C 1.0501(3) 0.9436(3) 0.44452(10) 0.0341(6) Uani 1 1 d .
H37 H 1.139662 0.962964 0.457290 0.041 Uiso 1 1 calc R
C38 C 0.9549(3) 0.8134(3) 0.44295(10) 0.0330(5) Uani 1 1 d .
H38 H 0.981148 0.745964 0.455136 0.040 Uiso 1 1 calc R
C39 C 0.8202(2) 0.7815(3) 0.42337(9) 0.0299(5) Uani 1 1 d .
C40 C 0.8430(3) 1.1329(3) 0.38733(10) 0.0337(5) Uani 1 1 d .
H40 H 0.746570 1.095252 0.374345 0.040 Uiso 1 1 calc R
C41 C 0.9269(3) 1.1863(3) 0.34069(13) 0.0481(7) Uani 1 1 d .
H41A H 1.021769 1.227488 0.352557 0.072 Uiso 1 1 calc GR
H41B H 0.896156 1.253253 0.327812 0.072 Uiso 1 1 calc GR
H41C H 0.915596 1.111778 0.312271 0.072 Uiso 1 1 calc GR
C42 C 0.8573(4) 1.2483(3) 0.43394(13) 0.0520(8) Uani 1 1 d .
H42A H 0.803229 1.211287 0.462595 0.078 Uiso 1 1 calc GR
H42B H 0.826018 1.315708 0.421790 0.078 Uiso 1 1 calc GR
H42C H 0.951609 1.290020 0.446594 0.078 Uiso 1 1 calc GR
C43 C 0.7185(3) 0.6368(3) 0.42114(11) 0.0348(6) Uani 1 1 d .
H43 H 0.627413 0.638521 0.412304 0.042 Uiso 1 1 calc R
C44 C 0.7503(3) 0.5391(3) 0.37674(12) 0.0428(6) Uani 1 1 d .
H44A H 0.745443 0.569218 0.342759 0.064 Uiso 1 1 calc GR
H44B H 0.684890 0.448591 0.375935 0.064 Uiso 1 1 calc GR
H44C H 0.840720 0.538273 0.383643 0.064 Uiso 1 1 calc GR
C45 C 0.7134(3) 0.5841(3) 0.47531(12) 0.0462(7) Uani 1 1 d .
H45A H 0.798769 0.573102 0.483333 0.069 Uiso 1 1 calc GR
H45B H 0.640350 0.497640 0.473414 0.069 Uiso 1 1 calc GR
H45C H 0.697830 0.648788 0.503019 0.069 Uiso 1 1 calc GR
C46 C 0.3505(2) 0.9046(2) 0.33882(9) 0.0279(5) Uani 1 1 d .
C47 C 0.2502(3) 0.7790(3) 0.34496(9) 0.0305(5) Uani 1 1 d .
C48 C 0.1136(3) 0.7621(3) 0.33339(10) 0.0327(5) Uani 1 1 d .
H48 H 0.045535 0.680229 0.337833 0.039 Uiso 1 1 calc R
C49 C 0.0768(3) 0.8638(3) 0.31553(10) 0.0345(6) Uani 1 1 d .
H49 H -0.014888 0.849867 0.307894 0.041 Uiso 1 1 calc R
C50 C 0.1765(3) 0.9859(3) 0.30907(10) 0.0340(6) Uani 1 1 d .
H50 H 0.151503 1.053875 0.296713 0.041 Uiso 1 1 calc R
C51 C 0.3143(3) 1.0090(3) 0.32082(10) 0.0322(5) Uani 1 1 d .
C52 C 0.2829(3) 0.6609(3) 0.36233(10) 0.0349(6) Uani 1 1 d .
H52 H 0.382814 0.687344 0.365488 0.042 Uiso 1 1 calc R
C53 C 0.2284(4) 0.5330(3) 0.32008(14) 0.0514(8) Uani 1 1 d .
H53A H 0.130503 0.504993 0.315971 0.077 Uiso 1 1 calc GR
H53B H 0.253272 0.460691 0.331310 0.077 Uiso 1 1 calc GR
H53C H 0.267152 0.553161 0.286417 0.077 Uiso 1 1 calc GR
C54 C 0.2291(4) 0.6316(4) 0.41717(13) 0.0542(8) Uani 1 1 d .
H54A H 0.267081 0.712560 0.443111 0.081 Uiso 1 1 calc GR
H54B H 0.255188 0.559251 0.427738 0.081 Uiso 1 1 calc GR
H54C H 0.131094 0.604432 0.415191 0.081 Uiso 1 1 calc GR
C55 C 0.4228(3) 1.1444(3) 0.31343(13) 0.0438(7) Uani 1 1 d .
H55 H 0.507581 1.152300 0.332861 0.053 Uiso 1 1 calc R
C56 C 0.4512(4) 1.1468(4) 0.25345(15) 0.0629(10) Uani 1 1 d .
H56A H 0.485293 1.074854 0.240629 0.094 Uiso 1 1 calc GR
H56B H 0.517976 1.233453 0.249065 0.094 Uiso 1 1 calc GR
H56C H 0.367874 1.133438 0.233354 0.094 Uiso 1 1 calc GR
C57 C 0.3824(4) 1.2651(3) 0.3355(2) 0.0734(12) Uani 1 1 d .
H57A H 0.300768 1.260600 0.316306 0.110 Uiso 1 1 calc GR
H57B H 0.454986 1.348407 0.331485 0.110 Uiso 1 1 calc GR
H57C H 0.365566 1.263075 0.372894 0.110 Uiso 1 1 calc GR
C58 C 0.5276(2) 0.9544(2) 0.44523(9) 0.0279(5) Uani 1 1 d .
C59 C 0.4527(2) 1.0471(2) 0.45745(9) 0.0286(5) Uani 1 1 d .
H59 H 0.421012 1.078729 0.429217 0.034 Uiso 1 1 calc R
C60 C 0.5732(2) 0.9105(2) 0.49212(10) 0.0287(5) Uani 1 1 d .
H60 H 0.622038 0.851031 0.486979 0.034 Uiso 1 1 calc R

loop_
_atom_site_aniso_label
_atom_site_aniso_U_11
_atom_site_aniso_U_22
_atom_site_aniso_U_33
_atom_site_aniso_U_23
_atom_site_aniso_U_13
_atom_site_aniso_U_12
N1 0.0277(10) 0.0234(9) 0.0251(9) 0.0031(7) -0.0047(8) 0.0065(8)
N2 0.0314(10) 0.0242(9) 0.0226(9) 0.0040(7) -0.0021(8) 0.0076(8)
N3 0.0249(10) 0.0354(11) 0.0262(10) 0.0018(8) -0.0016(8) 0.0112(8)
N4 0.0249(10) 0.0350(11) 0.0269(10) 0.0050(8) -0.0026(8) 0.0089(8)
C1 0.0238(11) 0.0215(10) 0.0265(11) 0.0050(9) -0.0020(9) 0.0050(9)
C2 0.0357(13) 0.0256(11) 0.0244(11) 0.0006(9) -0.0063(10) 0.0076(10)
C3 0.0385(13) 0.0274(11) 0.0242(11) 0.0031(9) -0.0044(10) 0.0092(10)
C4 0.0268(11) 0.0249(11) 0.0244(11) 0.0044(9) -0.0056(9) 0.0055(9)
C5 0.0290(12) 0.0293(12) 0.0235(11) 0.0021(9) -0.0047(9) 0.0052(10)
C6 0.0281(12) 0.0290(12) 0.0311(12) 0.0062(10) -0.0026(10) 0.0027(10)
C7 0.0385(13) 0.0255(11) 0.0337(13) 0.0075(10) -0.0065(10) 0.0066(10)
C8 0.0324(12) 0.0289(12) 0.0341(13) 0.0062(10) -0.0073(10) 0.0103(10)
C9 0.0274(12) 0.0285(11) 0.0266(11) 0.0046(9) -0.0051(9) 0.0062(9)
C10 0.0254(11) 0.0298(12) 0.0348(13) 0.0046(10) -0.0032(10) 0.0066(10)
C11 0.0325(14) 0.0495(16) 0.0515(17) -0.0015(13) -0.0140(12) 0.0125(13)
C12 0.0341(14) 0.0488(16) 0.0376(14) 0.0076(12) 0.0027(11) 0.0130(12)
C13 0.0254(12) 0.0291(12) 0.0365(13) 0.0061(10) -0.0040(10) 0.0067(10)
C14 0.0287(13) 0.0378(14) 0.0414(14) 0.0044(11) -0.0011(11) 0.0071(11)
C15 0.0299(13) 0.0360(13) 0.0433(15) 0.0017(11) -0.0073(11) 0.0060(11)
C16 0.0295(12) 0.0226(11) 0.0229(11) 0.0026(8) -0.0037(9) 0.0049(9)
C17 0.0281(12) 0.0278(11) 0.0239(11) 0.0017(9) -0.0027(9) 0.0055(9)
C18 0.0296(12) 0.0279(11) 0.0280(12) 0.0055(9) -0.0011(9) 0.0035(10)
C19 0.0361(13) 0.0242(11) 0.0311(12) 0.0062(9) -0.0040(10) 0.0055(10)
C20 0.0306(12) 0.0266(11) 0.0317(12) 0.0017(9) -0.0033(10) 0.0099(10)
C21 0.0277(11) 0.0245(11) 0.0234(11) 0.0028(9) -0.0026(9) 0.0059(9)
C22 0.0273(12) 0.0302(12) 0.0339(13) 0.0065(10) 0.0003(10) 0.0064(10)
C23 0.0343(14) 0.0403(14) 0.0409(15) 0.0040(11) 0.0047(11) 0.0123(12)
C24 0.0275(13) 0.0415(14) 0.0451(15) 0.0026(12) -0.0026(11) 0.0081(11)
C25 0.0269(12) 0.0276(11) 0.0344(13) 0.0048(10) 0.0012(10) 0.0066(10)
C26 0.0255(12) 0.0381(14) 0.0475(15) 0.0106(12) 0.0004(11) 0.0070(11)
C27 0.0396(15) 0.0362(14) 0.0414(15) 0.0034(11) 0.0111(12) 0.0032(12)
C28 0.0247(11) 0.0228(10) 0.0259(11) 0.0045(8) -0.0011(9) 0.0049(9)
C29 0.0259(11) 0.0247(11) 0.0284(11) 0.0073(9) -0.0047(9) 0.0059(9)
C30 0.0262(11) 0.0237(11) 0.0284(11) 0.0047(9) -0.0013(9) 0.0069(9)
C31 0.0222(11) 0.0286(11) 0.0325(12) 0.0054(9) -0.0042(9) 0.0071(9)
C32 0.0325(13) 0.0450(14) 0.0284(12) 0.0001(11) -0.0042(10) 0.0152(11)
C33 0.0296(12) 0.0442(14) 0.0263(12) 0.0045(10) -0.0019(10) 0.0127(11)
C34 0.0236(11) 0.0353(12) 0.0239(11) 0.0031(9) -0.0003(9) 0.0116(10)
C35 0.0286(12) 0.0354(13) 0.0266(12) 0.0037(10) 0.0007(9) 0.0108(10)
C36 0.0289(12) 0.0359(13) 0.0309(12) 0.0027(10) -0.0013(10) 0.0074(10)
C37 0.0260(12) 0.0457(14) 0.0287(12) 0.0010(11) -0.0028(10) 0.0119(11)
C38 0.0303(12) 0.0410(14) 0.0309(12) 0.0055(10) -0.0015(10) 0.0164(11)
C39 0.0270(12) 0.0353(13) 0.0268(11) 0.0045(10) 0.0004(9) 0.0103(10)
C40 0.0308(12) 0.0340(13) 0.0353(13) 0.0066(10) -0.0026(10) 0.0096(10)
C41 0.0405(15) 0.0496(17) 0.0585(18) 0.0266(14) 0.0052(13) 0.0140(13)
C42 0.068(2) 0.0403(16) 0.0504(17) -0.0008(13) -0.0122(15) 0.0258(15)
C43 0.0301(12) 0.0354(13) 0.0411(14) 0.0101(11) -0.0010(11) 0.0124(11)
C44 0.0406(15) 0.0358(14) 0.0480(16) 0.0054(12) 0.0003(12) 0.0086(12)
C45 0.0482(16) 0.0444(16) 0.0465(16) 0.0174(13) 0.0058(13) 0.0127(13)
C46 0.0250(11) 0.0331(12) 0.0233(11) 0.0009(9) -0.0046(9) 0.0085(10)
C47 0.0302(12) 0.0354(13) 0.0238(11) 0.0017(9) -0.0028(9) 0.0097(10)
C48 0.0265(12) 0.0377(13) 0.0281(12) 0.0015(10) -0.0011(9) 0.0052(10)
C49 0.0248(12) 0.0495(15) 0.0276(12) 0.0029(11) -0.0037(9) 0.0121(11)
C50 0.0334(13) 0.0418(14) 0.0294(12) 0.0049(10) -0.0045(10) 0.0166(11)
C51 0.0319(13) 0.0349(13) 0.0284(12) 0.0040(10) -0.0034(10) 0.0099(10)
C52 0.0308(13) 0.0338(13) 0.0391(14) 0.0080(11) -0.0005(11) 0.0090(10)
C53 0.0582(19) 0.0334(14) 0.0604(19) 0.0021(13) -0.0118(15) 0.0154(14)
C54 0.0576(19) 0.066(2) 0.0514(18) 0.0295(16) 0.0102(15) 0.0291(17)
C55 0.0330(14) 0.0365(14) 0.0605(18) 0.0156(13) -0.0093(13) 0.0072(12)
C56 0.0464(18) 0.068(2) 0.071(2) 0.0424(19) -0.0039(16) 0.0037(16)
C57 0.054(2) 0.0336(16) 0.129(4) 0.0030(19) -0.020(2) 0.0144(15)
C58 0.0223(11) 0.0300(12) 0.0289(12) 0.0049(9) -0.0026(9) 0.0057(9)
C59 0.0248(11) 0.0316(12) 0.0285(12) 0.0049(9) -0.0042(9) 0.0085(10)
C60 0.0226(11) 0.0315(12) 0.0320(12) 0.0038(10) -0.0030(9) 0.0097(9)

loop_
_atom_type_symbol
_atom_type_description
_atom_type_scat_dispersion_real
_atom_type_scat_dispersion_imag
_atom_type_scat_source
C C 0.0181 0.0091 'International Tables Vol C Tables 4.2.6.8 and 6.1.1.4'
H H 0.0000 0.0000 'International Tables Vol C Tables 4.2.6.8 and 6.1.1.4'
N N 0.0311 0.0180 'International Tables Vol C Tables 4.2.6.8 and 6.1.1.4'

loop_
_exptl_crystal_face_index_h
_exptl_crystal_face_index_k
_exptl_crystal_face_index_l
_exptl_crystal_face_perp_dist
0 0 -1 0.0187
0 0 1 0.0187
0 -5 -4 0.0521
0 5 4 0.0521
-3 -1 5 0.0556
3 1 -5 0.0556
-5 3 1 0.1049
5 -3 -1 0.1049

loop_
_geom_angle_atom_site_label_1
_geom_angle_atom_site_label_2
_geom_angle_atom_site_label_3
_geom_angle
_geom_angle_site_symmetry_1
C1 N1 C2 109.19(18) .
C1 N1 C4 124.31(18) .
C4 N1 C2 115.89(18) .
C1 N2 C3 109.92(18) .
C1 N2 C16 125.16(19) .
C16 N2 C3 115.97(18) .
C31 N3 C32 109.87(19) .
C31 N3 C34 124.4(2) .
C34 N3 C32 116.64(19) .
C31 N4 C33 109.84(19) .
C31 N4 C46 124.0(2) .
C46 N4 C33 117.15(18) .
N2 C1 N1 108.47(18) .
C28 C1 N1 125.8(2) .
C28 C1 N2 125.8(2) .
N1 C2 H2A 111.1 .
N1 C2 H2B 111.1 .
N1 C2 C3 103.37(18) .
H2A C2 H2B 109.1 .
C3 C2 H2A 111.1 .
C3 C2 H2B 111.1 .
N2 C3 C2 103.19(19) .
N2 C3 H3A 111.1 .
N2 C3 H3B 111.1 .
C2 C3 H3A 111.1 .
C2 C3 H3B 111.1 .
H3A C3 H3B 109.1 .
C5 C4 N1 121.3(2) .
C9 C4 N1 117.7(2) .
C9 C4 C5 120.7(2) .
C4 C5 C10 123.4(2) .
C6 C5 C4 118.1(2) .
C6 C5 C10 118.5(2) .
C5 C6 H6 119.2 .
C7 C6 C5 121.7(2) .
C7 C6 H6 119.2 .
C6 C7 H7 120.1 .
C8 C7 C6 119.8(2) .
C8 C7 H7 120.1 .
C7 C8 H8 119.5 .
C7 C8 C9 120.9(2) .
C9 C8 H8 119.5 .
C4 C9 C13 122.5(2) .
C8 C9 C4 118.8(2) .
C8 C9 C13 118.7(2) .
C5 C10 H10 107.7 .
C5 C10 C11 110.7(2) .
C11 C10 H10 107.7 .
C12 C10 C5 111.6(2) .
C12 C10 H10 107.7 .
C12 C10 C11 111.2(2) .
C10 C11 H11A 109.5 .
C10 C11 H11B 109.5 .
C10 C11 H11C 109.5 .
H11A C11 H11B 109.5 .
H11A C11 H11C 109.5 .
H11B C11 H11C 109.5 .
C10 C12 H12A 109.5 .
C10 C12 H12B 109.5 .
C10 C12 H12C 109.5 .
H12A C12 H12B 109.5 .
H12A C12 H12C 109.5 .
H12B C12 H12C 109.5 .
C9 C13 H13 108.1 .
C9 C13 C14 112.3(2) .
C9 C13 C15 110.1(2) .
C14 C13 H13 108.1 .
C14 C13 C15 110.0(2) .
C15 C13 H13 108.1 .
C13 C14 H14A 109.5 .
C13 C14 H14B 109.5 .
C13 C14 H14C 109.5 .
H14A C14 H14B 109.5 .
H14A C14 H14C 109.5 .
H14B C14 H14C 109.5 .
C13 C15 H15A 109.5 .
C13 C15 H15B 109.5 .
C13 C15 H15C 109.5 .
H15A C15 H15B 109.5 .
H15A C15 H15C 109.5 .
H15B C15 H15C 109.5 .
C17 C16 N2 120.8(2) .
C21 C16 N2 117.8(2) .
C21 C16 C17 121.1(2) .
C16 C17 C22 123.0(2) .
C18 C17 C16 117.7(2) .
C18 C17 C22 119.4(2) .
C17 C18 H18 119.0 .
C19 C18 C17 121.9(2) .
C19 C18 H18 119.0 .
C18 C19 H19 120.2 .
C18 C19 C20 119.6(2) .
C20 C19 H19 120.2 .
C19 C20 H20 119.5 .
C19 C20 C21 121.1(2) .
C21 C20 H20 119.5 .
C16 C21 C25 121.8(2) .
C20 C21 C16 118.6(2) .
C20 C21 C25 119.6(2) .
C17 C22 H22 107.7 .
C17 C22 C23 111.0(2) .
C17 C22 C24 111.3(2) .
C23 C22 H22 107.7 .
C23 C22 C24 111.1(2) .
C24 C22 H22 107.7 .
C22 C23 H23A 109.5 .
C22 C23 H23B 109.5 .
C22 C23 H23C 109.5 .
H23A C23 H23B 109.5 .
H23A C23 H23C 109.5 .
H23B C23 H23C 109.5 .
C22 C24 H24A 109.5 .
C22 C24 H24B 109.5 .
C22 C24 H24C 109.5 .
H24A C24 H24B 109.5 .
H24A C24 H24C 109.5 .
H24B C24 H24C 109.5 .
C21 C25 H25 107.9 .
C21 C25 C26 111.3(2) .
C26 C25 H25 107.9 .
C27 C25 C21 111.6(2) .
C27 C25 H25 107.9 .
C27 C25 C26 110.1(2) .
C25 C26 H26A 109.5 .
C25 C26 H26B 109.5 .
C25 C26 H26C 109.5 .
H26A C26 H26B 109.5 .
H26A C26 H26C 109.5 .
H26B C26 H26C 109.5 .
C25 C27 H27A 109.5 .
C25 C27 H27B 109.5 .
C25 C27 H27C 109.5 .
H27A C27 H27B 109.5 .
H27A C27 H27C 109.5 .
H27B C27 H27C 109.5 .
C1 C28 C29 122.2(2) .
C1 C28 C30 122.5(2) .
C30 C28 C29 115.3(2) .
C28 C29 H29 118.7 .
C30 C29 C28 122.5(2) 2_565
C30 C29 H29 118.7 2_565
C28 C30 H30 118.9 .
C29 C30 C28 122.1(2) 2_565
C29 C30 H30 118.9 2_565
N4 C31 N3 107.9(2) .
C58 C31 N3 126.3(2) .
C58 C31 N4 125.8(2) .
N3 C32 H32A 111.2 .
N3 C32 H32B 111.2 .
N3 C32 C33 102.7(2) .
H32A C32 H32B 109.1 .
C33 C32 H32A 111.2 .
C33 C32 H32B 111.2 .
N4 C33 C32 103.29(19) .
N4 C33 H33A 111.1 .
N4 C33 H33B 111.1 .
C32 C33 H33A 111.1 .
C32 C33 H33B 111.1 .
H33A C33 H33B 109.1 .
C35 C34 N3 121.3(2) .
C39 C34 N3 117.5(2) .
C39 C34 C35 121.0(2) .
C34 C35 C40 122.8(2) .
C36 C35 C34 118.0(2) .
C36 C35 C40 119.2(2) .
C35 C36 H36 119.2 .
C37 C36 C35 121.5(2) .
C37 C36 H36 119.2 .
C36 C37 H37 120.0 .
C36 C37 C38 119.9(2) .
C38 C37 H37 120.0 .
C37 C38 H38 119.5 .
C37 C38 C39 121.1(2) .
C39 C38 H38 119.5 .
C34 C39 C43 121.5(2) .
C38 C39 C34 118.5(2) .
C38 C39 C43 120.0(2) .
C35 C40 H40 107.4 .
C35 C40 C41 112.2(2) .
C35 C40 C42 110.5(2) .
C41 C40 H40 107.4 .
C41 C40 C42 111.6(3) .
C42 C40 H40 107.4 .
C40 C41 H41A 109.5 .
C40 C41 H41B 109.5 .
C40 C41 H41C 109.5 .
H41A C41 H41B 109.5 .
H41A C41 H41C 109.5 .
H41B C41 H41C 109.5 .
C40 C42 H42A 109.5 .
C40 C42 H42B 109.5 .
C40 C42 H42C 109.5 .
H42A C42 H42B 109.5 .
H42A C42 H42C 109.5 .
H42B C42 H42C 109.5 .
C39 C43 H43 107.7 .
C39 C43 C44 110.8(2) .
C39 C43 C45 112.2(2) .
C44 C43 H43 107.7 .
C44 C43 C45 110.5(2) .
C45 C43 H43 107.7 .
C43 C44 H44A 109.5 .
C43 C44 H44B 109.5 .
C43 C44 H44C 109.5 .
H44A C44 H44B 109.5 .
H44A C44 H44C 109.5 .
H44B C44 H44C 109.5 .
C43 C45 H45A 109.5 .
C43 C45 H45B 109.5 .
C43 C45 H45C 109.5 .
H45A C45 H45B 109.5 .
H45A C45 H45C 109.5 .
H45B C45 H45C 109.5 .
C47 C46 N4 121.7(2) .
C47 C46 C51 120.9(2) .
C51 C46 N4 117.3(2) .
C46 C47 C52 123.4(2) .
C48 C47 C46 117.9(2) .
C48 C47 C52 118.7(2) .
C47 C48 H48 119.1 .
C49 C48 C47 121.7(2) .
C49 C48 H48 119.1 .
C48 C49 H49 120.1 .
C50 C49 C48 119.7(2) .
C50 C49 H49 120.1 .
C49 C50 H50 119.6 .
C49 C50 C51 120.9(2) .
C51 C50 H50 119.6 .
C46 C51 C55 121.0(2) .
C50 C51 C46 118.8(2) .
C50 C51 C55 120.1(2) .
C47 C52 H52 107.6 .
C47 C52 C53 111.0(2) .
C47 C52 C54 111.6(2) .
C53 C52 H52 107.6 .
C54 C52 H52 107.6 .
C54 C52 C53 111.2(3) .
C52 C53 H53A 109.5 .
C52 C53 H53B 109.5 .
C52 C53 H53C 109.5 .
H53A C53 H53B 109.5 .
H53A C53 H53C 109.5 .
H53B C53 H53C 109.5 .
C52 C54 H54A 109.5 .
C52 C54 H54B 109.5 .
C52 C54 H54C 109.5 .
H54A C54 H54B 109.5 .
H54A C54 H54C 109.5 .
H54B C54 H54C 109.5 .
C51 C55 H55 108.2 .
C51 C55 C56 110.1(2) .
C56 C55 H55 108.2 .
C57 C55 C51 112.1(3) .
C57 C55 H55 108.2 .
C57 C55 C56 110.1(3) .
C55 C56 H56A 109.5 .
C55 C56 H56B 109.5 .
C55 C56 H56C 109.5 .
H56A C56 H56B 109.5 .
H56A C56 H56C 109.5 .
H56B C56 H56C 109.5 .
C55 C57 H57A 109.5 .
C55 C57 H57B 109.5 .
C55 C57 H57C 109.5 .
H57A C57 H57B 109.5 .
H57A C57 H57C 109.5 .
H57B C57 H57C 109.5 .
C31 C58 C59 123.0(2) .
C31 C58 C60 122.5(2) .
C59 C58 C60 114.5(2) .
C58 C59 H59 118.5 .
C60 C59 C58 122.9(2) 2_676
C60 C59 H59 118.5 2_676
C58 C60 H60 118.7 .
C59 C60 C58 122.6(2) 2_676
C59 C60 H60 118.7 2_676

loop_
_geom_bond_atom_site_label_1
_geom_bond_atom_site_label_2
_geom_bond_distance
_geom_bond_site_symmetry_2
N1 C1 1.406(3) .
N1 C2 1.475(3) .
N1 C4 1.441(3) .
N2 C1 1.398(3) .
N2 C3 1.470(3) .
N2 C16 1.439(3) .
N3 C31 1.407(3) .
N3 C32 1.474(3) .
N3 C34 1.435(3) .
N4 C31 1.405(3) .
N4 C33 1.468(3) .
N4 C46 1.437(3) .
C1 C28 1.376(3) .
C2 H2A 0.9700 .
C2 H2B 0.9700 .
C2 C3 1.522(3) .
C3 H3A 0.9700 .
C3 H3B 0.9700 .
C4 C5 1.410(3) .
C4 C9 1.408(3) .
C5 C6 1.390(3) .
C5 C10 1.529(3) .
C6 H6 0.9300 .
C6 C7 1.384(4) .
C7 H7 0.9300 .
C7 C8 1.380(4) .
C8 H8 0.9300 .
C8 C9 1.395(3) .
C9 C13 1.523(3) .
C10 H10 0.9800 .
C10 C11 1.534(3) .
C10 C12 1.525(4) .
C11 H11A 0.9600 .
C11 H11B 0.9600 .
C11 H11C 0.9600 .
C12 H12A 0.9600 .
C12 H12B 0.9600 .
C12 H12C 0.9600 .
C13 H13 0.9800 .
C13 C14 1.526(4) .
C13 C15 1.534(3) .
C14 H14A 0.9600 .
C14 H14B 0.9600 .
C14 H14C 0.9600 .
C15 H15A 0.9600 .
C15 H15B 0.9600 .
C15 H15C 0.9600 .
C16 C17 1.411(3) .
C16 C21 1.404(3) .
C17 C18 1.393(3) .
C17 C22 1.527(3) .
C18 H18 0.9300 .
C18 C19 1.381(4) .
C19 H19 0.9300 .
C19 C20 1.382(4) .
C20 H20 0.9300 .
C20 C21 1.392(3) .
C21 C25 1.526(3) .
C22 H22 0.9800 .
C22 C23 1.530(4) .
C22 C24 1.536(3) .
C23 H23A 0.9600 .
C23 H23B 0.9600 .
C23 H23C 0.9600 .
C24 H24A 0.9600 .
C24 H24B 0.9600 .
C24 H24C 0.9600 .
C25 H25 0.9800 .
C25 C26 1.533(3) .
C25 C27 1.526(4) .
C26 H26A 0.9600 .
C26 H26B 0.9600 .
C26 H26C 0.9600 .
C27 H27A 0.9600 .
C27 H27B 0.9600 .
C27 H27C 0.9600 .
C28 C29 1.449(3) .
C28 C30 1.448(3) .
C29 H29 0.9300 .
C29 C30 1.349(3) 2_565
C30 H30 0.9300 .
C31 C58 1.365(4) .
C32 H32A 0.9700 .
C32 H32B 0.9700 .
C32 C33 1.526(4) .
C33 H33A 0.9700 .
C33 H33B 0.9700 .
C34 C35 1.411(3) .
C34 C39 1.404(3) .
C35 C36 1.398(3) .
C35 C40 1.518(3) .
C36 H36 0.9300 .
C36 C37 1.377(4) .
C37 H37 0.9300 .
C37 C38 1.383(4) .
C38 H38 0.9300 .
C38 C39 1.397(3) .
C39 C43 1.520(3) .
C40 H40 0.9800 .
C40 C41 1.522(4) .
C40 C42 1.534(4) .
C41 H41A 0.9600 .
C41 H41B 0.9600 .
C41 H41C 0.9600 .
C42 H42A 0.9600 .
C42 H42B 0.9600 .
C42 H42C 0.9600 .
C43 H43 0.9800 .
C43 C44 1.529(4) .
C43 C45 1.538(4) .
C44 H44A 0.9600 .
C44 H44B 0.9600 .
C44 H44C 0.9600 .
C45 H45A 0.9600 .
C45 H45B 0.9600 .
C45 H45C 0.9600 .
C46 C47 1.405(3) .
C46 C51 1.405(3) .
C47 C48 1.397(3) .
C47 C52 1.515(4) .
C48 H48 0.9300 .
C48 C49 1.381(4) .
C49 H49 0.9300 .
C49 C50 1.379(4) .
C50 H50 0.9300 .
C50 C51 1.395(4) .
C51 C55 1.520(4) .
C52 H52 0.9800 .
C52 C53 1.529(4) .
C52 C54 1.525(4) .
C53 H53A 0.9600 .
C53 H53B 0.9600 .
C53 H53C 0.9600 .
C54 H54A 0.9600 .
C54 H54B 0.9600 .
C54 H54C 0.9600 .
C55 H55 0.9800 .
C55 C56 1.543(5) .
C55 C57 1.509(5) .
C56 H56A 0.9600 .
C56 H56B 0.9600 .
C56 H56C 0.9600 .
C57 H57A 0.9600 .
C57 H57B 0.9600 .
C57 H57C 0.9600 .
C58 C59 1.448(3) .
C58 C60 1.460(3) .
C59 H59 0.9300 .
C59 C60 1.347(4) 2_676
C60 H60 0.9300 .

loop_
_geom_torsion_atom_site_label_1
_geom_torsion_atom_site_label_2
_geom_torsion_atom_site_label_3
_geom_torsion_atom_site_label_4
_geom_torsion
_geom_torsion_site_symmetry_4
N1 C1 C28 C29 -13.1(4) .
N1 C1 C28 C30 168.1(2) .
N1 C2 C3 N2 -23.7(2) .
N1 C4 C5 C6 -171.7(2) .
N1 C4 C5 C10 7.0(3) .
N1 C4 C9 C8 172.5(2) .
N1 C4 C9 C13 -7.0(3) .
N2 C1 C28 C29 166.4(2) .
N2 C1 C28 C30 -12.3(4) .
N2 C16 C17 C18 -172.8(2) .
N2 C16 C17 C22 7.2(3) .
N2 C16 C21 C20 171.5(2) .
N2 C16 C21 C25 -8.7(3) .
N3 C31 C58 C59 166.1(2) .
N3 C31 C58 C60 -13.5(4) .
N3 C32 C33 N4 -24.7(2) .
N3 C34 C35 C36 -173.8(2) .
N3 C34 C35 C40 5.5(4) .
N3 C34 C39 C38 173.6(2) .
N3 C34 C39 C43 -4.7(3) .
N4 C31 C58 C59 -12.9(4) .
N4 C31 C58 C60 167.5(2) .
N4 C46 C47 C48 -176.4(2) .
N4 C46 C47 C52 2.4(4) .
N4 C46 C51 C50 175.6(2) .
N4 C46 C51 C55 -3.6(3) .
C1 N1 C2 C3 20.6(2) .
C1 N1 C4 C5 -56.8(3) .
C1 N1 C4 C9 129.1(2) .
C1 N2 C3 C2 19.8(2) .
C1 N2 C16 C17 -57.5(3) .
C1 N2 C16 C21 129.4(2) .
C1 C28 C29 C30 -177.9(2) 2_565
C1 C28 C30 C29 177.9(2) 2_565
C2 N1 C1 N2 -8.9(2) .
C2 N1 C1 C28 170.7(2) .
C2 N1 C4 C5 83.9(3) .
C2 N1 C4 C9 -90.3(3) .
C3 N2 C1 N1 -7.4(2) .
C3 N2 C1 C28 173.0(2) .
C3 N2 C16 C17 86.3(3) .
C3 N2 C16 C21 -86.8(3) .
C4 N1 C1 N2 134.0(2) .
C4 N1 C1 C28 -46.4(3) .
C4 N1 C2 C3 -125.7(2) .
C4 C5 C6 C7 -1.3(3) .
C4 C5 C10 C11 117.7(3) .
C4 C5 C10 C12 -117.9(3) .
C4 C9 C13 C14 -122.1(2) .
C4 C9 C13 C15 115.1(2) .
C5 C4 C9 C8 -1.6(3) .
C5 C4 C9 C13 178.9(2) .
C5 C6 C7 C8 -0.3(4) .
C6 C5 C10 C11 -63.6(3) .
C6 C5 C10 C12 60.8(3) .
C6 C7 C8 C9 1.0(4) .
C7 C8 C9 C4 0.0(4) .
C7 C8 C9 C13 179.5(2) .
C8 C9 C13 C14 58.4(3) .
C8 C9 C13 C15 -64.4(3) .
C9 C4 C5 C6 2.3(3) .
C9 C4 C5 C10 -179.1(2) .
C10 C5 C6 C7 179.9(2) .
C16 N2 C1 N1 138.2(2) .
C16 N2 C1 C28 -41.4(3) .
C16 N2 C3 C2 -129.3(2) .
C16 C17 C18 C19 1.8(3) .
C16 C17 C22 C23 110.0(3) .
C16 C17 C22 C24 -125.6(2) .
C16 C21 C25 C26 -125.2(2) .
C16 C21 C25 C27 111.4(3) .
C17 C16 C21 C20 -1.5(3) .
C17 C16 C21 C25 178.2(2) .
C17 C18 C19 C20 -2.1(4) .
C18 C17 C22 C23 -69.9(3) .
C18 C17 C22 C24 54.5(3) .
C18 C19 C20 C21 0.5(4) .
C19 C20 C21 C16 1.3(3) .
C19 C20 C21 C25 -178.5(2) .
C20 C21 C25 C26 54.5(3) .
C20 C21 C25 C27 -68.9(3) .
C21 C16 C17 C18 0.0(3) .
C21 C16 C17 C22 -179.9(2) .
C22 C17 C18 C19 -178.2(2) .
C29 C28 C30 C29 -0.9(4) 2_565
C30 C28 C29 C30 0.9(4) 2_565
C31 N3 C32 C33 21.2(3) .
C31 N3 C34 C35 -57.2(3) .
C31 N3 C34 C39 127.8(2) .
C31 N4 C33 C32 21.0(3) .
C31 N4 C46 C47 -55.7(3) .
C31 N4 C46 C51 128.7(2) .
C31 C58 C59 C60 -179.7(2) 2_676
C31 C58 C60 C59 179.7(2) 2_676
C32 N3 C31 N4 -8.9(3) .
C32 N3 C31 C58 172.0(2) .
C32 N3 C34 C35 86.3(3) .
C32 N3 C34 C39 -88.7(3) .
C33 N4 C31 N3 -8.3(3) .
C33 N4 C31 C58 170.9(2) .
C33 N4 C46 C47 88.0(3) .
C33 N4 C46 C51 -87.6(3) .
C34 N3 C31 N4 136.7(2) .
C34 N3 C31 C58 -42.4(4) .
C34 N3 C32 C33 -127.3(2) .
C34 C35 C36 C37 0.3(4) .
C34 C35 C40 C41 -117.7(3) .
C34 C35 C40 C42 117.1(3) .
C34 C39 C43 C44 106.2(3) .
C34 C39 C43 C45 -129.7(3) .
C35 C34 C39 C38 -1.5(4) .
C35 C34 C39 C43 -179.7(2) .
C35 C36 C37 C38 -1.2(4) .
C36 C35 C40 C41 61.6(3) .
C36 C35 C40 C42 -63.6(3) .
C36 C37 C38 C39 0.7(4) .
C37 C38 C39 C34 0.6(4) .
C37 C38 C39 C43 178.9(2) .
C38 C39 C43 C44 -72.0(3) .
C38 C39 C43 C45 52.1(3) .
C39 C34 C35 C36 1.0(4) .
C39 C34 C35 C40 -179.7(2) .
C40 C35 C36 C37 -179.0(2) .
C46 N4 C31 N3 137.7(2) .
C46 N4 C31 C58 -43.2(4) .
C46 N4 C33 C32 -127.5(2) .
C46 C47 C48 C49 1.1(4) .
C46 C47 C52 C53 -121.4(3) .
C46 C47 C52 C54 114.0(3) .
C46 C51 C55 C56 101.2(3) .
C46 C51 C55 C57 -135.9(3) .
C47 C46 C51 C50 0.0(4) .
C47 C46 C51 C55 -179.2(2) .
C47 C48 C49 C50 -0.4(4) .
C48 C47 C52 C53 57.4(3) .
C48 C47 C52 C54 -67.2(3) .
C48 C49 C50 C51 -0.6(4) .
C49 C50 C51 C46 0.8(4) .
C49 C50 C51 C55 180.0(2) .
C50 C51 C55 C56 -78.0(3) .
C50 C51 C55 C57 44.9(4) .
C51 C46 C47 C48 -1.0(3) .
C51 C46 C47 C52 177.8(2) .
C52 C47 C48 C49 -177.7(2) .
C59 C58 C60 C59 0.1(4) 2_676
C60 C58 C59 C60 -0.1(4) 2_676

loop_
_exptl_oxdiff_crystal_face_indexfrac_h
_exptl_oxdiff_crystal_face_indexfrac_k
_exptl_oxdiff_crystal_face_indexfrac_l
_exptl_oxdiff_crystal_face_x
_exptl_oxdiff_crystal_face_y
_exptl_oxdiff_crystal_face_z
0.0011 -0.0025 -0.9986 0.0446 0.0026 0.0427
-0.0011 0.0025 0.9986 -0.0446 -0.0026 -0.0427
-0.0295 -5.0242 -3.9759 0.1768 -0.7499 0.3938
0.0295 5.0242 3.9759 -0.1768 0.7499 -0.3938
-3.0083 -0.9672 4.9795 0.0796 -0.4128 -0.4314
3.0083 0.9672 -4.9795 -0.0796 0.4128 0.4314
-4.9744 3.0492 0.9584 0.4612 0.0401 -0.6138
4.9744 -3.0492 -0.9584 -0.4612 -0.0401 0.6138
